data_1507926
loop_
_publ_author_name
'Schickea, Olivier'
'Faurea, Bruno'
'Giorgib, Michel'
'Simaana, A. Jalila'
'Reglier, Marius'

_publ_section_title
;
 Binuclear copper(II) complexes 1: Synthesis, characterization and
 evaluation of a new complex in phosphatase-like activity
;
_journal_name_full
;
Inorganica Chimica Acta
;
_journal_page_first 189
_journal_page_last 194
_journal_paper_doi 10.1016/j.ica.2012.04.019
_journal_volume 391
_journal_year 2012
_chemical_formula_sum 'C56 H58 Cu2 F12 N6 O19 S4'
_chemical_formula_weight 1600.45
_space_group_IT_number 14
_symmetry_cell_setting monoclinic
_symmetry_space_group_name_Hall '-P 2ybc'
_symmetry_space_group_name_H-M 'P 1 21/c 1'
_atom_sites_solution_hydrogens geom
_atom_sites_solution_primary direct
_atom_sites_solution_secondary difmap
_cell_angle_alpha 90.00
_cell_angle_beta 98.1940(4)
_cell_angle_gamma 90.00
_cell_formula_units_Z 4
_cell_length_a 18.3967(1)
_cell_length_b 13.8680(1)
_cell_length_c 26.5326(2)
_cell_measurement_reflns_used 41629
_cell_measurement_temperature 293(2)
_cell_measurement_theta_max 24.79
_cell_measurement_theta_min 1.45
_cell_volume 6700.04(8)
_computing_cell_refinement 'Denzo and Scalepack (Otwinowski & Minor,1997)'
_computing_data_collection 'KappaCCD (Bruker-Nonius, 1998)'
_computing_data_reduction 'Denzo and Scalepack (Otwinowski & Minor,1997)'
_computing_structure_refinement 'SHELXL-97 (Sheldrick, 1997)'
_computing_structure_solution 'SIR92 (Altomare et al., 1994)'
_diffrn_ambient_temperature 293(2)
_diffrn_measured_fraction_theta_full 0.986
_diffrn_measured_fraction_theta_max 0.986
_diffrn_measurement_device_type KappaCCD
_diffrn_measurement_method 'Phi scan'
_diffrn_radiation_monochromator graphite
_diffrn_radiation_source 'fine-focus sealed tube'
_diffrn_radiation_type MoK\a
_diffrn_radiation_wavelength 0.71073
_diffrn_reflns_av_R_equivalents 0.053
_diffrn_reflns_av_sigmaI/netI 0.0385
_diffrn_reflns_limit_h_max 21
_diffrn_reflns_limit_h_min 0
_diffrn_reflns_limit_k_max 16
_diffrn_reflns_limit_k_min 0
_diffrn_reflns_limit_l_max 30
_diffrn_reflns_limit_l_min -31
_diffrn_reflns_number 41629
_diffrn_reflns_theta_full 24.79
_diffrn_reflns_theta_max 24.79
_diffrn_reflns_theta_min 1.66
_exptl_absorpt_coefficient_mu 0.867
_exptl_absorpt_correction_type none
_exptl_crystal_colour blue
_exptl_crystal_density_diffrn 1.587
_exptl_crystal_density_method 'not measured'
_exptl_crystal_description prism
_exptl_crystal_F_000 3232
_exptl_crystal_size_max .2
_exptl_crystal_size_mid .15
_exptl_crystal_size_min .05
_refine_diff_density_max 0.828
_refine_diff_density_min -0.655
_refine_diff_density_rms 0.081
_refine_ls_extinction_method none
_refine_ls_goodness_of_fit_ref 1.035
_refine_ls_hydrogen_treatment constr
_refine_ls_matrix_type full
_refine_ls_number_parameters 894
_refine_ls_number_reflns 11369
_refine_ls_number_restraints 0
_refine_ls_restrained_S_all 1.035
_refine_ls_R_factor_all 0.0782
_refine_ls_R_factor_gt 0.0648
_refine_ls_shift/su_max 0.049
_refine_ls_shift/su_mean 0.001
_refine_ls_structure_factor_coef Fsqd
_refine_ls_weighting_details 'calc w=1/[\s^2^(Fo^2^)+(0.0962P)^2^+12.8673P] where P=(Fo^2^+2Fc^2^)/3'
_refine_ls_weighting_scheme calc
_refine_ls_wR_factor_gt 0.1712
_refine_ls_wR_factor_ref 0.1815
_reflns_number_gt 9472
_reflns_number_total 11369
_reflns_threshold_expression >2sigma(I)
_cod_data_source_file Compound6.CIF
_cod_data_source_block shelxl
_cod_original_sg_symbol_H-M 'P 21/c'
_cod_database_code 1507926

loop_
_symmetry_equiv_pos_as_xyz
'x, y, z'
'-x, y+1/2, -z+1/2'
'-x, -y, -z'
'x, -y-1/2, z-1/2'

loop_
_atom_site_label
_atom_site_type_symbol
_atom_site_fract_x
_atom_site_fract_y
_atom_site_fract_z
_atom_site_U_iso_or_equiv
_atom_site_adp_type
_atom_site_occupancy
_atom_site_symmetry_multiplicity
_atom_site_calc_flag
_atom_site_refinement_flags
_atom_site_disorder_assembly
_atom_site_disorder_group
Cu1 Cu 0.61305(3) 0.28843(4) 0.105462(18) 0.03703(16) Uani 1 1 d . . .
Cu2 Cu 0.89696(3) -0.07432(4) 0.17244(2) 0.04341(17) Uani 1 1 d . . .
S1 S 0.23515(8) 0.17770(11) 0.01339(6) 0.0675(4) Uani 1 1 d . . .
S2 S 0.08944(7) 0.86447(10) 0.34528(5) 0.0635(4) Uani 1 1 d . . .
S3 S 0.59635(7) 0.55215(8) 0.13806(5) 0.0500(3) Uani 1 1 d . . .
F1 F 0.2644(5) 0.3506(5) 0.0430(4) 0.215(4) Uani 1 1 d . . .
F2 F 0.1543(4) 0.3116(5) 0.0421(3) 0.195(4) Uani 1 1 d . . .
F3 F 0.1943(3) 0.3433(4) -0.0261(3) 0.145(2) Uani 1 1 d . . .
F4 F 0.0473(5) 0.7912(6) 0.4249(2) 0.181(3) Uani 1 1 d . . .
F5 F 0.0887(3) 0.9298(4) 0.43696(18) 0.137(2) Uani 1 1 d . . .
F6 F -0.0157(3) 0.9104(7) 0.3948(2) 0.189(4) Uani 1 1 d . . .
F7 F 0.6868(3) 0.6806(3) 0.1129(2) 0.138(2) Uani 1 1 d . . .
F8 F 0.7297(3) 0.5457(6) 0.1219(4) 0.218(4) Uani 1 1 d . . .
F9 F 0.6612(4) 0.5705(4) 0.0585(2) 0.157(3) Uani 1 1 d . . .
O1 O 0.63735(14) 0.10858(19) 0.08692(10) 0.0334(6) Uani 1 1 d . . .
O2 O 0.77782(14) 0.0085(2) 0.13314(10) 0.0370(6) Uani 1 1 d . . .
O3W O 0.70173(18) 0.2916(2) 0.15678(12) 0.0561(8) Uani 1 1 d . . .
H1W H 0.6976 0.3156 0.1871 0.067 Uiso 1 1 d R . .
H2W H 0.7394 0.3057 0.1492 0.067 Uiso 1 1 d R . .
O4W O 0.8716(2) -0.1722(3) 0.11960(15) 0.0752(12) Uani 1 1 d . . .
H3W H 0.8865 -0.2231 0.1208 0.090 Uiso 1 1 d R . .
H4W H 0.8472 -0.1619 0.0888 0.090 Uiso 1 1 d R . .
O5W O 1.0050(2) -0.1562(3) 0.20672(14) 0.0742(11) Uani 1 1 d . . .
H5W H 1.0395 -0.1733 0.1913 0.089 Uiso 1 1 d R . .
H6W H 1.0216 -0.1685 0.2377 0.089 Uiso 1 1 d R . .
O6W O 0.9281(4) -0.3421(4) 0.1447(3) 0.155(3) Uani 1 1 d . . .
O7 O 0.2997(4) 0.1806(5) -0.0095(3) 0.141(3) Uani 1 1 d . . .
O8 O 0.2472(4) 0.1453(5) 0.0645(2) 0.125(2) Uani 1 1 d . . .
O9 O 0.1750(4) 0.1362(4) -0.0164(2) 0.133(2) Uani 1 1 d . . .
O10 O 0.0953(3) 0.9616(3) 0.3299(2) 0.0953(14) Uani 1 1 d . . .
O11 O 0.1577(2) 0.8153(4) 0.36024(19) 0.0951(15) Uani 1 1 d . . .
O12 O 0.0365(2) 0.8095(3) 0.31217(15) 0.0736(11) Uani 1 1 d . . .
O13 O 0.5924(3) 0.4532(3) 0.1337(2) 0.0987(16) Uani 1 1 d . . .
O14 O 0.5378(3) 0.5966(6) 0.1058(3) 0.166(3) Uani 1 1 d . . .
O15 O 0.6062(5) 0.5944(5) 0.1847(2) 0.175(4) Uani 1 1 d . . .
O16 O 0.3200(6) 0.8718(8) 0.2532(4) 0.088(3) Uiso 0.50 1 d P . .
O17 O 0.2843(10) 0.8456(13) 0.2484(7) 0.152(6) Uiso 0.50 1 d P . .
N1 N 0.52132(18) 0.2816(2) 0.05380(12) 0.0349(7) Uani 1 1 d . . .
N2 N 0.65707(19) 0.3363(3) 0.04508(13) 0.0419(8) Uani 1 1 d . . .
N3 N 0.54531(19) 0.2461(2) 0.15331(13) 0.0390(8) Uani 1 1 d . . .
N4 N 0.91315(17) 0.0319(2) 0.22548(13) 0.0382(8) Uani 1 1 d . . .
N5 N 0.9599(2) 0.0098(3) 0.13597(15) 0.0536(10) Uani 1 1 d . . .
N6 N 0.8436(2) -0.1376(3) 0.22352(17) 0.0511(10) Uani 1 1 d . . .
C1 C 0.5282(3) 0.3637(3) 0.01882(17) 0.0453(10) Uani 1 1 d . . .
H1A H 0.4962 0.3532 -0.0126 0.054 Uiso 1 1 d R . .
H1B H 0.5148 0.4225 0.0342 0.054 Uiso 1 1 d R . .
C2 C 0.6052(2) 0.3709(3) 0.00827(16) 0.0411(9) Uani 1 1 d . . .
C3 C 0.6238(3) 0.4134(3) -0.03569(17) 0.0534(12) Uani 1 1 d . . .
H3 H 0.5859 0.4359 -0.0616 0.064 Uiso 1 1 d R . .
C4 C 0.6967(3) 0.4215(4) -0.04119(19) 0.0632(14) Uani 1 1 d . . .
H4 H 0.7109 0.4521 -0.0707 0.076 Uiso 1 1 d R . .
C5 C 0.7487(3) 0.3860(5) -0.0041(2) 0.0677(15) Uani 1 1 d . . .
H5 H 0.7996 0.3905 -0.0081 0.081 Uiso 1 1 d R . .
C6 C 0.7273(3) 0.3440(4) 0.03829(18) 0.0550(12) Uani 1 1 d . . .
H6 H 0.7648 0.3200 0.0641 0.066 Uiso 1 1 d R . .
C7 C 0.4570(2) 0.2914(3) 0.08145(17) 0.0448(10) Uani 1 1 d . . .
H7A H 0.4453 0.3584 0.0843 0.054 Uiso 1 1 d R . .
H7B H 0.4157 0.2583 0.0630 0.054 Uiso 1 1 d R . .
C8 C 0.4743(2) 0.2483(3) 0.13366(16) 0.0422(10) Uani 1 1 d . . .
C9 C 0.4200(3) 0.2168(4) 0.1604(2) 0.0624(14) Uani 1 1 d . . .
H9 H 0.3701 0.2168 0.1439 0.075 Uiso 1 1 d R . .
C10 C 0.4393(3) 0.1869(4) 0.2101(2) 0.0704(16) Uani 1 1 d . . .
H10 H 0.4021 0.1657 0.2295 0.085 Uiso 1 1 d R . .
C11 C 0.5116(3) 0.1864(4) 0.2308(2) 0.0627(14) Uani 1 1 d . . .
H11 H 0.5257 0.1662 0.2654 0.075 Uiso 1 1 d R . .
C12 C 0.5635(3) 0.2150(3) 0.20163(17) 0.0497(11) Uani 1 1 d . . .
H12 H 0.6142 0.2126 0.2165 0.060 Uiso 1 1 d R . .
C13 C 0.5171(2) 0.1903(3) 0.02351(15) 0.0365(9) Uani 1 1 d . . .
H13A H 0.4746 0.1924 -0.0021 0.044 Uiso 1 1 d R . .
H13B H 0.5604 0.1838 0.0074 0.044 Uiso 1 1 d R . .
C14 C 0.5105(2) 0.0988(3) 0.05304(14) 0.0333(8) Uani 1 1 d . . .
C15 C 0.4439(2) 0.0548(3) 0.05093(15) 0.0380(9) Uani 1 1 d . . .
H15 H 0.4007 0.0853 0.0335 0.046 Uiso 1 1 d R . .
C16 C 0.4368(2) -0.0354(3) 0.07428(15) 0.0374(9) Uani 1 1 d . . .
C17 C 0.3669(2) -0.0803(3) 0.07197(17) 0.0468(11) Uani 1 1 d . . .
H17 H 0.3239 -0.0470 0.0560 0.056 Uiso 1 1 d R . .
C18 C 0.3607(3) -0.1701(4) 0.09200(19) 0.0561(12) Uani 1 1 d . . .
H18 H 0.3133 -0.1999 0.0906 0.067 Uiso 1 1 d R . .
C19 C 0.4228(3) -0.2185(4) 0.11489(19) 0.0559(12) Uani 1 1 d . . .
H19 H 0.4188 -0.2825 0.1280 0.067 Uiso 1 1 d R . .
C20 C 0.4907(3) -0.1768(3) 0.11900(16) 0.0446(10) Uani 1 1 d . . .
H20 H 0.5328 -0.2112 0.1353 0.054 Uiso 1 1 d R . .
C21 C 0.5003(2) -0.0826(3) 0.09968(14) 0.0351(9) Uani 1 1 d . . .
C22 C 0.5698(2) -0.0340(3) 0.10469(14) 0.0331(8) Uani 1 1 d . . .
C23 C 0.6384(2) -0.0790(3) 0.13453(14) 0.0344(8) Uani 1 1 d . . .
H23A H 0.6255 -0.1390 0.1490 0.041 Uiso 1 1 d R . .
H23B H 0.6740 -0.0905 0.1120 0.041 Uiso 1 1 d R . .
C24 C 0.6755(2) -0.0176(3) 0.17821(14) 0.0320(8) Uani 1 1 d . . .
C25 C 0.6446(2) -0.0089(3) 0.22461(14) 0.0345(8) Uani 1 1 d . . .
C26 C 0.5787(2) -0.0550(3) 0.23289(17) 0.0452(10) Uani 1 1 d . . .
H26 H 0.5518 -0.0925 0.2061 0.054 Uiso 1 1 d R . .
C27 C 0.5529(3) -0.0480(4) 0.27853(18) 0.0547(12) Uani 1 1 d . . .
H27 H 0.5084 -0.0806 0.2836 0.066 Uiso 1 1 d R . .
C28 C 0.5909(3) 0.0062(4) 0.31837(18) 0.0599(13) Uani 1 1 d . . .
H28 H 0.5727 0.0111 0.3504 0.072 Uiso 1 1 d R . .
C29 C 0.6539(3) 0.0530(4) 0.31196(16) 0.0507(11) Uani 1 1 d . . .
H29 H 0.6796 0.0910 0.3391 0.061 Uiso 1 1 d R . .
C30 C 0.6826(2) 0.0469(3) 0.26506(15) 0.0382(9) Uani 1 1 d . . .
C31 C 0.7500(2) 0.0912(3) 0.25919(15) 0.0402(9) Uani 1 1 d . . .
H31 H 0.7744 0.1314 0.2858 0.048 Uiso 1 1 d R . .
C32 C 0.7813(2) 0.0790(3) 0.21605(15) 0.0368(9) Uani 1 1 d . . .
C33 C 0.7418(2) 0.0249(3) 0.17542(14) 0.0325(8) Uani 1 1 d . . .
C34 C 0.7683(2) 0.0811(3) 0.09404(15) 0.0394(9) Uani 1 1 d . . .
H34A H 0.7710 0.1438 0.1095 0.047 Uiso 1 1 d R . .
H34B H 0.8065 0.0747 0.0731 0.047 Uiso 1 1 d R . .
C35 C 0.6957(2) 0.0746(3) 0.05988(15) 0.0377(9) Uani 1 1 d . . .
H35A H 0.6865 0.0088 0.0498 0.045 Uiso 1 1 d R . .
H35B H 0.6973 0.1138 0.0302 0.045 Uiso 1 1 d R . .
C37 C 0.8583(2) 0.1127(3) 0.21406(17) 0.0404(9) Uani 1 1 d . . .
H37A H 0.8697 0.1635 0.2385 0.048 Uiso 1 1 d R . .
H37B H 0.8609 0.1371 0.1805 0.048 Uiso 1 1 d R . .
C38 C 0.9878(2) 0.0698(4) 0.22169(19) 0.0508(11) Uani 1 1 d . . .
H38A H 0.9920 0.1344 0.2347 0.061 Uiso 1 1 d R . .
H38B H 1.0240 0.0297 0.2412 0.061 Uiso 1 1 d R . .
C39 C 0.5728(2) 0.0545(3) 0.08145(14) 0.0310(8) Uani 1 1 d . . .
C40 C 1.0008(3) 0.0705(4) 0.1674(2) 0.0547(12) Uani 1 1 d . . .
C41 C 1.0557(4) 0.1270(5) 0.1515(3) 0.0855(19) Uani 1 1 d . . .
H41 H 1.0829 0.1717 0.1746 0.103 Uiso 1 1 d R . .
C42 C 1.0667(5) 0.1186(7) 0.1013(4) 0.120(3) Uani 1 1 d . . .
H42 H 1.1069 0.1511 0.0891 0.145 Uiso 1 1 d R . .
C43 C 1.0235(6) 0.0592(7) 0.0689(4) 0.118(3) Uani 1 1 d . . .
H43 H 1.0304 0.0562 0.0337 0.142 Uiso 1 1 d R . .
C44 C 0.9706(4) 0.0052(5) 0.0866(2) 0.0794(17) Uani 1 1 d . . .
H44 H 0.9398 -0.0359 0.0635 0.095 Uiso 1 1 d R . .
C45 C 0.9089(2) -0.0136(4) 0.27570(16) 0.0477(11) Uani 1 1 d . . .
H45A H 0.9566 -0.0367 0.2900 0.057 Uiso 1 1 d R . .
H45B H 0.8924 0.0334 0.2981 0.057 Uiso 1 1 d R . .
C46 C 0.8560(3) -0.0968(4) 0.26973(19) 0.0518(12) Uani 1 1 d . . .
C47 C 0.8223(3) -0.1319(5) 0.3096(3) 0.0786(18) Uani 1 1 d . . .
H47 H 0.8321 -0.1010 0.3423 0.094 Uiso 1 1 d R . .
C48 C 0.7773(4) -0.2109(6) 0.3012(4) 0.101(3) Uani 1 1 d . . .
H48 H 0.7549 -0.2383 0.3284 0.121 Uiso 1 1 d R . .
C49 C 0.7634(4) -0.2511(5) 0.2538(4) 0.098(2) Uani 1 1 d . . .
H49 H 0.7300 -0.3044 0.2479 0.117 Uiso 1 1 d R . .
C50 C 0.7978(3) -0.2133(4) 0.2158(3) 0.0740(17) Uani 1 1 d . . .
H50 H 0.7885 -0.2419 0.1826 0.089 Uiso 1 1 d R . .
C51 C 0.0498(5) 0.8744(8) 0.4035(3) 0.102(2) Uani 1 1 d . . .
C52 C 0.2085(5) 0.3006(6) 0.0182(4) 0.098(2) Uani 1 1 d . . .
C53 C 0.6711(4) 0.5925(5) 0.1084(3) 0.0828(19) Uani 1 1 d . . .
C55 C 0.2743(6) 0.9242(6) 0.2266(3) 0.102(3) Uani 1 1 d . . .
C56 C 0.2015(7) 0.9513(13) 0.2340(7) 0.219(8) Uani 1 1 d . . .
H56A H 0.1772 0.8970 0.2466 0.329 Uiso 1 1 calc R . .
H56B H 0.1745 0.9719 0.2021 0.329 Uiso 1 1 calc R . .
H56C H 0.2039 1.0031 0.2581 0.329 Uiso 1 1 calc R . .
C57 C 0.3041(11) 0.9786(10) 0.1878(5) 0.233(9) Uani 1 1 d . . .
H57A H 0.3566 0.9731 0.1929 0.349 Uiso 1 1 calc R . .
H57B H 0.2905 1.0452 0.1898 0.349 Uiso 1 1 calc R . .
H57C H 0.2848 0.9537 0.1548 0.349 Uiso 1 1 calc R . .
C54A C 0.1109(14) 0.7905(18) 0.0719(9) 0.108(6) Uiso 0.40 1 d P A 1
F10 F 0.1375(7) 0.7893(10) 0.0303(5) 0.192(4) Uiso 0.70 1 d P A 1
F11 F 0.143(2) 0.876(3) 0.0792(15) 0.168(12) Uiso 0.20 1 d P A 1
F12 F 0.0528(11) 0.8299(14) 0.0583(7) 0.159(6) Uiso 0.40 1 d P A 1
F13 F 0.0136(7) 0.7742(10) 0.0594(5) 0.183(4) Uiso 0.70 1 d P A 1
F14 F 0.022(3) 0.657(4) 0.0573(19) 0.214(17) Uiso 0.20 1 d P A 1
F15 F 0.0924(11) 0.7378(15) 0.0240(8) 0.197(6) Uiso 0.50 1 d P A 1
S4 S 0.12971(12) 0.7190(2) 0.11936(8) 0.1104(8) Uani 1 1 d . A 2
O18 O 0.1191(13) 0.8086(18) 0.1528(10) 0.135(7) Uiso 0.30 1 d P A 2
O19 O 0.2052(15) 0.757(2) 0.1356(10) 0.097(7) Uiso 0.20 1 d P A 2
O20 O 0.2014(5) 0.6932(7) 0.1185(3) 0.142(3) Uiso 0.90 1 d P A 2
O21 O 0.1594(11) 0.6155(14) 0.1090(7) 0.141(6) Uiso 0.40 1 d P A 2
O22 O 0.088(2) 0.631(3) 0.0947(15) 0.140(11) Uiso 0.20 1 d P A 2
O23 O 0.0855(4) 0.6997(6) 0.1540(3) 0.148(2) Uiso 1 1 d . A 2
C54B C 0.0752(13) 0.7266(18) 0.0625(9) 0.101(6) Uiso 0.40 1 d P . .
F16 F 0.0688(12) 0.6489(16) 0.0399(8) 0.137(6) Uiso 0.30 1 d P A .
C54C C 0.134(3) 0.845(4) 0.123(2) 0.113(13) Uiso 0.20 1 d P . .

loop_
_atom_site_aniso_label
_atom_site_aniso_U_11
_atom_site_aniso_U_22
_atom_site_aniso_U_33
_atom_site_aniso_U_23
_atom_site_aniso_U_13
_atom_site_aniso_U_12
Cu1 0.0382(3) 0.0387(3) 0.0331(3) 0.0019(2) 0.0014(2) 0.0007(2)
Cu2 0.0417(3) 0.0384(3) 0.0486(3) -0.0022(2) 0.0008(2) 0.0014(2)
S1 0.0621(8) 0.0715(9) 0.0667(8) 0.0073(7) 0.0013(7) 0.0101(7)
S2 0.0547(7) 0.0647(8) 0.0662(8) -0.0004(7) -0.0079(6) 0.0172(6)
S3 0.0565(7) 0.0412(6) 0.0538(7) -0.0063(5) 0.0130(5) 0.0030(5)
F1 0.222(8) 0.113(5) 0.295(10) -0.057(6) -0.010(7) -0.052(5)
F2 0.219(7) 0.145(5) 0.258(8) 0.020(5) 0.160(7) 0.077(5)
F3 0.158(5) 0.103(4) 0.175(5) 0.066(4) 0.033(4) 0.033(3)
F4 0.267(9) 0.185(6) 0.088(4) 0.039(4) 0.018(4) -0.051(6)
F5 0.138(4) 0.179(5) 0.083(3) -0.048(3) -0.017(3) 0.028(4)
F6 0.084(3) 0.376(11) 0.108(4) -0.041(5) 0.015(3) 0.068(5)
F7 0.177(5) 0.082(3) 0.175(5) -0.047(3) 0.092(4) -0.071(3)
F8 0.077(3) 0.208(7) 0.383(13) 0.085(8) 0.084(6) 0.027(4)
F9 0.230(7) 0.143(5) 0.122(4) -0.049(3) 0.101(5) -0.093(5)
O1 0.0299(13) 0.0318(13) 0.0374(14) -0.0037(11) 0.0007(11) -0.0007(11)
O2 0.0344(14) 0.0417(15) 0.0341(14) -0.0012(12) 0.0021(11) 0.0073(12)
O3W 0.0521(19) 0.072(2) 0.0415(17) -0.0052(16) -0.0034(14) -0.0081(16)
O4W 0.098(3) 0.047(2) 0.070(2) -0.0142(18) -0.025(2) 0.015(2)
O5W 0.065(2) 0.095(3) 0.060(2) 0.001(2) 0.0016(18) 0.035(2)
O6W 0.135(5) 0.060(3) 0.252(9) 0.008(4) -0.032(5) 0.016(3)
O7 0.112(4) 0.172(6) 0.147(5) 0.046(5) 0.048(4) 0.059(4)
O8 0.151(5) 0.132(5) 0.084(3) 0.039(3) -0.010(3) 0.010(4)
O9 0.146(5) 0.088(4) 0.141(5) -0.005(3) -0.061(4) -0.014(3)
O10 0.106(4) 0.066(3) 0.109(4) 0.005(2) -0.002(3) -0.005(2)
O11 0.066(3) 0.111(4) 0.100(3) -0.009(3) -0.019(2) 0.036(2)
O12 0.072(2) 0.075(3) 0.067(2) 0.000(2) -0.0150(19) 0.004(2)
O13 0.141(4) 0.039(2) 0.130(4) -0.012(2) 0.070(4) -0.010(2)
O14 0.078(4) 0.155(6) 0.253(9) 0.101(6) -0.014(4) 0.021(4)
O15 0.283(9) 0.164(6) 0.103(4) -0.080(4) 0.115(5) -0.123(6)
N1 0.0371(17) 0.0313(17) 0.0356(17) 0.0043(14) 0.0033(14) 0.0045(14)
N2 0.044(2) 0.043(2) 0.0381(18) -0.0001(16) 0.0038(15) -0.0020(16)
N3 0.048(2) 0.0301(17) 0.0391(18) 0.0008(14) 0.0063(15) 0.0052(15)
N4 0.0315(17) 0.0393(19) 0.0415(19) 0.0038(15) -0.0028(14) 0.0006(14)
N5 0.049(2) 0.060(3) 0.053(2) 0.004(2) 0.0137(19) 0.0076(19)
N6 0.040(2) 0.040(2) 0.071(3) 0.0112(19) 0.0013(18) 0.0005(16)
C1 0.055(3) 0.035(2) 0.045(2) 0.0118(19) 0.003(2) 0.0060(19)
C2 0.056(3) 0.031(2) 0.037(2) -0.0008(17) 0.0064(19) -0.0024(18)
C3 0.073(3) 0.049(3) 0.038(2) 0.003(2) 0.007(2) -0.006(2)
C4 0.077(4) 0.074(4) 0.042(3) -0.003(2) 0.021(3) -0.022(3)
C5 0.056(3) 0.095(4) 0.055(3) -0.011(3) 0.019(3) -0.016(3)
C6 0.044(3) 0.073(3) 0.047(3) -0.004(2) 0.005(2) -0.004(2)
C7 0.042(2) 0.046(2) 0.048(2) 0.003(2) 0.0095(19) 0.0093(19)
C8 0.048(2) 0.036(2) 0.044(2) 0.0008(18) 0.0110(19) 0.0052(18)
C9 0.048(3) 0.077(4) 0.066(3) 0.008(3) 0.020(2) 0.004(2)
C10 0.074(4) 0.076(4) 0.068(4) 0.021(3) 0.031(3) 0.004(3)
C11 0.092(4) 0.055(3) 0.044(3) 0.011(2) 0.020(3) 0.003(3)
C12 0.065(3) 0.040(2) 0.042(2) 0.0059(19) 0.001(2) 0.003(2)
C13 0.038(2) 0.039(2) 0.0309(19) -0.0011(17) -0.0014(16) 0.0032(17)
C14 0.038(2) 0.0321(19) 0.0276(18) -0.0035(15) -0.0007(15) 0.0015(16)
C15 0.036(2) 0.041(2) 0.034(2) -0.0052(17) -0.0020(16) 0.0038(17)
C16 0.038(2) 0.042(2) 0.0307(19) -0.0087(17) 0.0012(16) -0.0040(18)
C17 0.039(2) 0.056(3) 0.044(2) -0.007(2) 0.0023(19) -0.008(2)
C18 0.051(3) 0.060(3) 0.056(3) -0.008(2) 0.004(2) -0.021(2)
C19 0.067(3) 0.043(3) 0.056(3) -0.002(2) 0.003(2) -0.019(2)
C20 0.054(3) 0.033(2) 0.044(2) -0.0009(18) -0.002(2) -0.0076(19)
C21 0.044(2) 0.032(2) 0.0289(19) -0.0051(16) 0.0001(16) -0.0030(17)
C22 0.038(2) 0.0291(19) 0.0307(19) -0.0079(16) -0.0014(16) 0.0036(16)
C23 0.039(2) 0.0284(19) 0.034(2) -0.0019(16) -0.0010(16) 0.0042(16)
C24 0.036(2) 0.0293(19) 0.0282(18) -0.0002(15) -0.0030(15) 0.0047(16)
C25 0.038(2) 0.0314(19) 0.0326(19) 0.0002(16) -0.0004(16) 0.0081(16)
C26 0.049(3) 0.043(2) 0.043(2) 0.0023(19) 0.006(2) -0.001(2)
C27 0.057(3) 0.060(3) 0.050(3) 0.003(2) 0.019(2) -0.005(2)
C28 0.072(3) 0.070(3) 0.040(2) 0.000(2) 0.018(2) 0.008(3)
C29 0.056(3) 0.063(3) 0.032(2) -0.007(2) 0.005(2) 0.008(2)
C30 0.042(2) 0.041(2) 0.0301(19) 0.0003(17) -0.0021(16) 0.0117(18)
C31 0.039(2) 0.041(2) 0.037(2) -0.0088(18) -0.0069(17) 0.0060(18)
C32 0.036(2) 0.033(2) 0.038(2) -0.0020(17) -0.0052(17) 0.0061(16)
C33 0.034(2) 0.033(2) 0.0296(19) -0.0004(16) 0.0020(15) 0.0082(16)
C34 0.036(2) 0.048(2) 0.035(2) 0.0017(18) 0.0061(17) 0.0025(18)
C35 0.038(2) 0.043(2) 0.032(2) 0.0021(17) 0.0046(16) 0.0020(17)
C37 0.038(2) 0.035(2) 0.045(2) -0.0027(18) -0.0040(18) 0.0021(17)
C38 0.035(2) 0.050(3) 0.064(3) 0.000(2) -0.004(2) -0.0058(19)
C39 0.0329(19) 0.0293(19) 0.0299(19) -0.0063(15) 0.0008(15) -0.0013(15)
C40 0.041(2) 0.056(3) 0.069(3) 0.005(2) 0.012(2) 0.001(2)
C41 0.073(4) 0.076(4) 0.115(5) 0.010(4) 0.036(4) -0.014(3)
C42 0.122(7) 0.120(7) 0.137(8) 0.017(6) 0.080(6) -0.018(6)
C43 0.154(8) 0.123(7) 0.095(6) 0.004(5) 0.077(6) -0.011(6)
C44 0.086(4) 0.090(4) 0.067(4) -0.004(3) 0.029(3) 0.000(4)
C45 0.040(2) 0.061(3) 0.039(2) 0.007(2) -0.0031(18) 0.009(2)
C46 0.042(2) 0.054(3) 0.059(3) 0.019(2) 0.007(2) 0.012(2)
C47 0.068(4) 0.092(5) 0.080(4) 0.033(4) 0.023(3) 0.012(3)
C48 0.079(5) 0.088(5) 0.145(8) 0.053(5) 0.049(5) 0.000(4)
C49 0.071(4) 0.065(4) 0.161(8) 0.029(5) 0.031(5) -0.012(3)
C50 0.057(3) 0.045(3) 0.117(5) 0.010(3) 0.003(3) -0.006(2)
C51 0.090(5) 0.145(8) 0.065(4) -0.007(5) -0.009(4) 0.019(5)
C52 0.104(6) 0.078(5) 0.115(6) -0.003(5) 0.029(5) 0.001(4)
C53 0.085(5) 0.071(4) 0.098(5) -0.031(4) 0.035(4) -0.019(3)
C55 0.152(8) 0.076(5) 0.073(4) 0.012(4) 0.000(5) 0.005(5)
C56 0.097(8) 0.258(18) 0.29(2) 0.025(15) -0.002(10) 0.022(10)
C57 0.43(3) 0.160(12) 0.141(10) -0.036(9) 0.149(14) -0.057(14)
S4 0.0911(13) 0.162(2) 0.0786(12) 0.0403(13) 0.0151(10) 0.0175(14)

loop_
_atom_type_symbol
_atom_type_description
_atom_type_scat_dispersion_real
_atom_type_scat_dispersion_imag
_atom_type_scat_source
C C 0.0033 0.0016 'International Tables Vol C Tables 4.2.6.8 and 6.1.1.4'
H H 0.0000 0.0000 'International Tables Vol C Tables 4.2.6.8 and 6.1.1.4'
Cu Cu 0.3201 1.2651 'International Tables Vol C Tables 4.2.6.8 and 6.1.1.4'
F F 0.0171 0.0103 'International Tables Vol C Tables 4.2.6.8 and 6.1.1.4'
N N 0.0061 0.0033 'International Tables Vol C Tables 4.2.6.8 and 6.1.1.4'
O O 0.0106 0.0060 'International Tables Vol C Tables 4.2.6.8 and 6.1.1.4'
S S 0.1246 0.1234 'International Tables Vol C Tables 4.2.6.8 and 6.1.1.4'

loop_
_geom_angle_atom_site_label_1
_geom_angle_atom_site_label_2
_geom_angle_atom_site_label_3
_geom_angle
O3W Cu1 N3 95.62(14)
O3W Cu1 N2 98.94(14)
N3 Cu1 N2 165.20(14)
O3W Cu1 N1 178.35(14)
N3 Cu1 N1 83.14(14)
N2 Cu1 N1 82.35(14)
O4W Cu2 N6 95.28(18)
O4W Cu2 N5 98.84(18)
N6 Cu2 N5 165.69(17)
O4W Cu2 N4 174.47(15)
N6 Cu2 N4 83.42(15)
N5 Cu2 N4 82.75(15)
O4W Cu2 O5W 92.54(15)
N6 Cu2 O5W 89.74(15)
N5 Cu2 O5W 87.29(16)
N4 Cu2 O5W 92.84(14)
O9 S1 O7 114.7(5)
O9 S1 O8 114.7(4)
O7 S1 O8 113.3(4)
O9 S1 C52 103.4(4)
O7 S1 C52 105.1(4)
O8 S1 C52 104.0(4)
O10 S2 O11 115.6(3)
O10 S2 O12 113.7(3)
O11 S2 O12 114.1(3)
O10 S2 C51 103.4(4)
O11 S2 C51 104.1(3)
O12 S2 C51 104.1(4)
O15 S3 O13 120.3(4)
O15 S3 O14 110.7(6)
O13 S3 O14 110.9(4)
O15 S3 C53 104.9(4)
O13 S3 C53 108.2(3)
O14 S3 C53 99.5(4)
C39 O1 C35 116.9(3)
C33 O2 C34 116.2(3)
Cu1 O3W H1W 117.9
Cu1 O3W H2W 120.6
H1W O3W H2W 109.8
Cu2 O4W H3W 124.6
Cu2 O4W H4W 125.9
H3W O4W H4W 108.8
Cu2 O5W H5W 127.2
Cu2 O5W H6W 129.4
H5W O5W H6W 102.9
O17 O16 C55 71.5(18)
O16 O17 C55 73.6(19)
C7 N1 C1 112.6(3)
C7 N1 C13 111.0(3)
C1 N1 C13 108.4(3)
C7 N1 Cu1 108.0(3)
C1 N1 Cu1 104.5(3)
C13 N1 Cu1 112.2(2)
C6 N2 C2 118.1(4)
C6 N2 Cu1 130.0(3)
C2 N2 Cu1 111.7(3)
C8 N3 C12 118.3(4)
C8 N3 Cu1 114.2(3)
C12 N3 Cu1 127.4(3)
C45 N4 C38 112.2(3)
C45 N4 C37 112.1(3)
C38 N4 C37 108.7(3)
C45 N4 Cu2 107.0(3)
C38 N4 Cu2 104.8(3)
C37 N4 Cu2 111.8(2)
C40 N5 C44 119.1(5)
C40 N5 Cu2 112.3(3)
C44 N5 Cu2 128.2(4)
C46 N6 C50 119.4(5)
C46 N6 Cu2 113.7(3)
C50 N6 Cu2 127.0(4)
N1 C1 C2 109.7(3)
N1 C1 H1A 109.2
C2 C1 H1A 109.3
N1 C1 H1B 109.6
C2 C1 H1B 109.4
H1A C1 H1B 109.5
N2 C2 C3 121.5(4)
N2 C2 C1 115.7(4)
C3 C2 C1 122.8(4)
C4 C3 C2 118.9(5)
C4 C3 H3 121.2
C2 C3 H3 119.9
C5 C4 C3 119.3(5)
C5 C4 H4 120.3
C3 C4 H4 120.4
C4 C5 C6 119.4(5)
C4 C5 H5 119.6
C6 C5 H5 121.0
N2 C6 C5 122.7(5)
N2 C6 H6 119.2
C5 C6 H6 118.1
N1 C7 C8 109.9(3)
N1 C7 H7A 109.3
C8 C7 H7A 109.5
N1 C7 H7B 109.5
C8 C7 H7B 109.2
H7A C7 H7B 109.5
N3 C8 C9 122.2(4)
N3 C8 C7 115.9(4)
C9 C8 C7 121.8(4)
C8 C9 C10 118.8(5)
C8 C9 H9 118.9
C10 C9 H9 122.3
C11 C10 C9 119.3(5)
C11 C10 H10 120.7
C9 C10 H10 120.0
C10 C11 C12 119.3(5)
C10 C11 H11 120.1
C12 C11 H11 120.7
N3 C12 C11 122.1(5)
N3 C12 H12 119.8
C11 C12 H12 118.1
N1 C13 C14 115.8(3)
N1 C13 H13A 109.1
C14 C13 H13A 106.0
N1 C13 H13B 109.6
C14 C13 H13B 106.6
H13A C13 H13B 109.5
C15 C14 C39 118.7(4)
C15 C14 C13 119.7(3)
C39 C14 C13 121.6(3)
C14 C15 C16 121.3(4)
C14 C15 H15 120.0
C16 C15 H15 118.7
C15 C16 C17 120.7(4)
C15 C16 C21 119.6(4)
C17 C16 C21 119.7(4)
C18 C17 C16 120.5(4)
C18 C17 H17 120.0
C16 C17 H17 119.4
C17 C18 C19 120.1(4)
C17 C18 H18 120.3
C19 C18 H18 119.6
C20 C19 C18 121.1(5)
C20 C19 H19 118.7
C18 C19 H19 120.2
C19 C20 C21 121.3(4)
C19 C20 H20 119.7
C21 C20 H20 119.1
C16 C21 C20 117.2(4)
C16 C21 C22 119.3(4)
C20 C21 C22 123.5(4)
C39 C22 C21 117.9(3)
C39 C22 C23 120.9(3)
C21 C22 C23 121.2(3)
C24 C23 C22 114.6(3)
C24 C23 H23A 106.9
C22 C23 H23A 109.1
C24 C23 H23B 107.3
C22 C23 H23B 109.4
H23A C23 H23B 109.5
C33 C24 C25 118.4(3)
C33 C24 C23 120.5(3)
C25 C24 C23 120.9(3)
C26 C25 C30 117.9(4)
C26 C25 C24 123.2(4)
C30 C25 C24 118.9(4)
C27 C26 C25 121.3(4)
C27 C26 H26 119.2
C25 C26 H26 119.5
C26 C27 C28 120.5(5)
C26 C27 H27 120.1
C28 C27 H27 119.4
C29 C28 C27 120.3(4)
C29 C28 H28 119.2
C27 C28 H28 120.4
C28 C29 C30 120.6(4)
C28 C29 H29 120.3
C30 C29 H29 119.0
C31 C30 C29 120.7(4)
C31 C30 C25 119.8(4)
C29 C30 C25 119.3(4)
C32 C31 C30 121.4(4)
C32 C31 H31 118.8
C30 C31 H31 119.8
C31 C32 C33 118.1(4)
C31 C32 C37 120.3(4)
C33 C32 C37 121.3(4)
C24 C33 O2 120.1(3)
C24 C33 C32 123.3(4)
O2 C33 C32 116.4(3)
O2 C34 C35 113.5(3)
O2 C34 H34A 109.4
C35 C34 H34A 107.4
O2 C34 H34B 109.2
C35 C34 H34B 107.8
H34A C34 H34B 109.5
O1 C35 C34 109.7(3)
O1 C35 H35A 109.4
C34 C35 H35A 109.4
O1 C35 H35B 109.4
C34 C35 H35B 109.4
H35A C35 H35B 109.5
C32 C37 N4 111.7(3)
C32 C37 H37A 108.7
N4 C37 H37A 109.5
C32 C37 H37B 108.3
N4 C37 H37B 109.2
H37A C37 H37B 109.5
N4 C38 C40 110.1(4)
N4 C38 H38A 109.4
C40 C38 H38A 108.9
N4 C38 H38B 109.6
C40 C38 H38B 109.4
H38A C38 H38B 109.5
C22 C39 O1 121.3(3)
C22 C39 C14 122.9(3)
O1 C39 C14 115.7(3)
N5 C40 C41 122.2(5)
N5 C40 C38 116.4(4)
C41 C40 C38 121.3(5)
C42 C41 C40 117.3(7)
C42 C41 H41 122.4
C40 C41 H41 120.3
C43 C42 C41 120.5(7)
C43 C42 H42 118.6
C41 C42 H42 120.8
C42 C43 C44 119.7(7)
C42 C43 H43 119.6
C44 C43 H43 120.7
N5 C44 C43 121.1(7)
N5 C44 H44 119.4
C43 C44 H44 119.4
N4 C45 C46 110.3(4)
N4 C45 H45A 109.5
C46 C45 H45A 109.1
N4 C45 H45B 109.2
C46 C45 H45B 109.3
H45A C45 H45B 109.5
N6 C46 C47 120.9(5)
N6 C46 C45 116.4(4)
C47 C46 C45 122.7(5)
C48 C47 C46 118.7(7)
C48 C47 H47 122.2
C46 C47 H47 119.1
C49 C48 C47 120.3(7)
C49 C48 H48 119.2
C47 C48 H48 120.5
C50 C49 C48 118.5(7)
C50 C49 H49 121.8
C48 C49 H49 119.7
N6 C50 C49 122.2(7)
N6 C50 H50 119.1
C49 C50 H50 118.6
F4 C51 F6 109.5(9)
F4 C51 F5 106.1(7)
F6 C51 F5 107.5(8)
F4 C51 S2 110.7(7)
F6 C51 S2 110.8(5)
F5 C51 S2 112.1(7)
F2 C52 F3 109.0(8)
F2 C52 F1 107.3(9)
F3 C52 F1 104.5(8)
F2 C52 S1 113.3(6)
F3 C52 S1 113.0(6)
F1 C52 S1 109.4(7)
F7 C53 F8 107.2(7)
F7 C53 F9 108.2(7)
F8 C53 F9 98.7(7)
F7 C53 S3 116.6(5)
F8 C53 S3 113.3(6)
F9 C53 S3 111.2(5)
O17 C55 O16 34.9(9)
O17 C55 C56 104.3(13)
O16 C55 C56 129.9(11)
O17 C55 C57 138.4(14)
O16 C55 C57 114.4(13)
C56 C55 C57 114.7(12)
C55 C56 H56A 109.5
C55 C56 H56B 109.5
H56A C56 H56B 109.5
C55 C56 H56C 109.5
H56A C56 H56C 109.5
H56B C56 H56C 109.5
C55 C57 H57A 109.5
C55 C57 H57B 109.5
H57A C57 H57B 109.5
C55 C57 H57C 109.5
H57A C57 H57C 109.5
H57B C57 H57C 109.5
C54B C54A F12 80(2)
C54B C54A F10 95(2)
F12 C54A F10 100(2)
C54B C54A F11 169(3)
F12 C54A F11 90(2)
F10 C54A F11 85(2)
C54B C54A F15 49.4(17)
F12 C54A F15 83.1(19)
F10 C54A F15 46.3(12)
F11 C54A F15 128(3)
C54B C54A C54C 132(3)
F12 C54A C54C 99(3)
F10 C54A C54C 132(3)
F11 C54A C54C 51(2)
F15 C54A C54C 178(3)
C54B C54A F13 46.5(16)
F12 C54A F13 35.2(12)
F10 C54A F13 109.7(18)
F11 C54A F13 124(2)
F15 C54A F13 70.9(14)
C54C C54A F13 111(2)
F15 F10 C54A 76.3(18)
F15 F10 C54B 38.3(13)
C54A F10 C54B 39.1(13)
F15 F10 F11 122(2)
C54A F10 F11 48.7(16)
C54B F10 F11 87.4(16)
C54C F11 C54A 74(3)
C54C F11 F10 116(4)
C54A F11 F10 45.9(16)
F13 F12 C54A 104(2)
F13 F12 C54B 58.6(14)
C54A F12 C54B 47.2(15)
F12 F13 C54B 77.5(17)
F12 F13 F14 131(2)
C54B F13 F14 54(2)
F12 F13 C54A 41.1(13)
C54B F13 C54A 38.2(12)
F14 F13 C54A 92(2)
F16 F14 C54B 59(3)
F16 F14 F13 102(4)
C54B F14 F13 51(2)
F10 F15 C54B 105(2)
F10 F15 F16 143(2)
C54B F15 F16 57.4(17)
F10 F15 C54A 57.3(15)
C54B F15 C54A 48.6(16)
F16 F15 C54A 102.9(19)
O23 S4 O20 129.7(5)
O23 S4 O19 120.4(11)
O20 S4 O19 40.5(10)
O23 S4 O22 79.6(14)
O20 S4 O22 101.9(15)
O19 S4 O22 142.4(19)
O23 S4 O18 68.3(10)
O20 S4 O18 114.7(10)
O19 S4 O18 74.8(15)
O22 S4 O18 141.5(17)
O23 S4 O21 101.4(8)
O20 S4 O21 53.1(7)
O19 S4 O21 92.5(13)
O22 S4 O21 50.5(15)
O18 S4 O21 154.6(12)
O23 S4 C54B 106.5(9)
O20 S4 C54B 116.9(9)
O19 S4 C54B 130.1(13)
O22 S4 C54B 58.3(17)
O18 S4 C54B 110.6(13)
O21 S4 C54B 94.4(11)
O23 S4 C54C 100.9(18)
O20 S4 C54C 103.1(16)
O19 S4 C54C 66.2(19)
O22 S4 C54C 146(2)
O18 S4 C54C 34.9(16)
O21 S4 C54C 154.9(18)
C54B S4 C54C 90.1(19)
C54C O18 S4 83(3)
C54C O18 O23 129(4)
S4 O18 O23 49.6(8)
O20 O19 S4 63.1(16)
O20 O19 C54C 122(3)
S4 O19 C54C 64.0(19)
O19 O20 O21 144(2)
O19 O20 S4 76.4(17)
O21 O20 S4 71.4(10)
O22 O21 O20 116(2)
O22 O21 S4 63.2(18)
O20 O21 S4 55.5(9)
O21 O22 F16 114(3)
O21 O22 S4 66(2)
F16 O22 S4 109(3)
O21 O22 C54B 111(3)
F16 O22 C54B 47.5(16)
S4 O22 C54B 65.8(18)
S4 O23 O18 62.1(10)
C54A C54B F15 82(2)
C54A C54B F16 145(3)
F15 C54B F16 72.3(19)
C54A C54B F13 95(2)
F15 C54B F13 103(2)
F16 C54B F13 113(2)
C54A C54B F14 168(4)
F15 C54B F14 107(3)
F16 C54B F14 47(2)
F13 C54B F14 75(3)
C54A C54B F12 53.0(17)
F15 C54B F12 84.8(19)
F16 C54B F12 143(2)
F13 C54B F12 44.0(11)
F14 C54B F12 119(3)
C54A C54B O22 121(3)
F15 C54B O22 125(3)
F16 C54B O22 61.6(19)
F13 C54B O22 122(2)
F14 C54B O22 61(3)
F12 C54B O22 150(2)
C54A C54B S4 65.9(18)
F15 C54B S4 128(2)
F16 C54B S4 112.6(19)
F13 C54B S4 119.2(18)
F14 C54B S4 112(3)
F12 C54B S4 104.4(16)
O22 C54B S4 55.9(17)
C54A C54B F10 46.1(16)
F15 C54B F10 36.9(14)
F16 C54B F10 102.7(19)
F13 C54B F10 109.9(17)
F14 C54B F10 144(3)
F12 C54B F10 71.3(13)
O22 C54B F10 128(2)
S4 C54B F10 96.8(13)
F14 F16 C54B 73(3)
F14 F16 F15 110(4)
C54B F16 F15 50.3(14)
F14 F16 O22 71(3)
C54B F16 O22 71(2)
F15 F16 O22 114(2)
O18 C54C F11 166(6)
O18 C54C C54A 111(4)
F11 C54C C54A 55(3)
O18 C54C S4 62(3)
F11 C54C S4 107(4)
C54A C54C S4 57.4(19)
O18 C54C O19 77(4)
F11 C54C O19 102(4)
C54A C54C O19 86(3)
S4 C54C O19 49.8(16)

loop_
_geom_bond_atom_site_label_1
_geom_bond_atom_site_label_2
_geom_bond_distance
Cu1 O3W 1.971(3)
Cu1 N3 1.990(3)
Cu1 N2 2.008(3)
Cu1 N1 2.019(3)
Cu2 O4W 1.959(3)
Cu2 N6 1.987(4)
Cu2 N5 1.989(4)
Cu2 N4 2.029(3)
Cu2 O5W 2.356(3)
S1 O9 1.391(5)
S1 O7 1.409(6)
S1 O8 1.415(5)
S1 C52 1.784(8)
S2 O10 1.416(5)
S2 O11 1.434(4)
S2 O12 1.435(4)
S2 C51 1.806(8)
S3 O15 1.357(5)
S3 O13 1.378(4)
S3 O14 1.417(6)
S3 C53 1.770(7)
F1 C52 1.333(10)
F2 C52 1.265(9)
F3 C52 1.308(10)
F4 C51 1.290(11)
F5 C51 1.307(9)
F6 C51 1.295(9)
F7 C53 1.258(7)
F8 C53 1.267(9)
F9 C53 1.346(8)
O1 C39 1.395(4)
O1 C35 1.452(5)
O2 C33 1.400(5)
O2 C34 1.439(5)
O3W H1W 0.8830
O3W H2W 0.7744
O4W H3W 0.7567
O4W H4W 0.8851
O5W H5W 0.8366
O5W H6W 0.8519
O16 O17 0.746(18)
O16 C55 1.250(13)
O17 C55 1.235(18)
N1 C7 1.485(5)
N1 C1 1.485(5)
N1 C13 1.497(5)
N2 C6 1.334(6)
N2 C2 1.352(5)
N3 C8 1.335(6)
N3 C12 1.349(6)
N4 C45 1.486(5)
N4 C38 1.488(5)
N4 C37 1.510(5)
N5 C40 1.339(7)
N5 C44 1.354(7)
N6 C46 1.340(7)
N6 C50 1.344(7)
C1 C2 1.486(6)
C1 H1A 0.9601
C1 H1B 0.9600
C2 C3 1.392(6)
C3 C4 1.374(7)
C3 H3 0.9599
C4 C5 1.362(8)
C4 H4 0.9600
C5 C6 1.374(7)
C5 H5 0.9600
C6 H6 0.9600
C7 C8 1.501(6)
C7 H7A 0.9599
C7 H7B 0.9600
C8 C9 1.376(6)
C9 C10 1.379(8)
C9 H9 0.9600
C10 C11 1.365(8)
C10 H10 0.9599
C11 C12 1.370(7)
C11 H11 0.9600
C12 H12 0.9600
C13 C14 1.504(6)
C13 H13A 0.9601
C13 H13B 0.9603
C14 C15 1.363(6)
C14 C39 1.418(5)
C15 C16 1.410(6)
C15 H15 0.9602
C16 C17 1.421(6)
C16 C21 1.422(6)
C17 C18 1.366(7)
C17 H17 0.9600
C18 C19 1.389(7)
C18 H18 0.9599
C19 C20 1.366(7)
C19 H19 0.9600
C20 C21 1.423(6)
C20 H20 0.9598
C21 C22 1.435(6)
C22 C39 1.379(5)
C22 C23 1.525(5)
C23 C24 1.518(5)
C23 H23A 0.9600
C23 H23B 0.9597
C24 C33 1.368(5)
C24 C25 1.432(5)
C25 C26 1.417(6)
C25 C30 1.423(6)
C26 C27 1.365(6)
C26 H26 0.9600
C27 C28 1.401(7)
C27 H27 0.9598
C28 C29 1.360(7)
C28 H28 0.9601
C29 C30 1.422(6)
C29 H29 0.9599
C30 C31 1.413(6)
C31 C32 1.362(6)
C31 H31 0.9598
C32 C33 1.424(5)
C32 C37 1.501(6)
C34 C35 1.506(6)
C34 H34A 0.9599
C34 H34B 0.9603
C35 H35A 0.9600
C35 H35B 0.9600
C37 H37A 0.9599
C37 H37B 0.9601
C38 C40 1.493(7)
C38 H38A 0.9599
C38 H38B 0.9599
C40 C41 1.390(8)
C41 C42 1.381(11)
C41 H41 0.9600
C42 C43 1.362(13)
C42 H42 0.9599
C43 C44 1.364(10)
C43 H43 0.9600
C44 H44 0.9599
C45 C46 1.503(7)
C45 H45A 0.9599
C45 H45B 0.9600
C46 C47 1.388(7)
C47 C48 1.372(11)
C47 H47 0.9600
C48 C49 1.367(12)
C48 H48 0.9600
C49 C50 1.366(10)
C49 H49 0.9601
C50 H50 0.9599
C55 C56 1.431(15)
C55 C57 1.446(14)
C56 H56A 0.9600
C56 H56B 0.9600
C56 H56C 0.9600
C57 H57A 0.9600
C57 H57B 0.9600
C57 H57C 0.9600
C54A C54B 1.11(3)
C54A F12 1.21(3)
C54A F10 1.27(2)
C54A F11 1.33(4)
C54A F15 1.46(3)
C54A C54C 1.56(5)
C54A F13 1.79(3)
F10 F15 1.091(19)
F10 C54B 1.75(3)
F10 F11 1.76(4)
F11 C54C 1.27(5)
F12 F13 1.060(18)
F12 C54B 1.49(3)
F13 C54B 1.30(2)
F13 F14 1.63(5)
F14 F16 1.05(5)
F14 C54B 1.37(5)
F15 C54B 1.12(2)
F15 F16 1.39(3)
S4 O23 1.339(8)
S4 O20 1.369(9)
S4 O19 1.49(3)
S4 O22 1.54(4)
S4 O18 1.55(2)
S4 O21 1.57(2)
S4 C54B 1.69(2)
S4 C54C 1.76(5)
O18 C54C 1.01(5)
O18 O23 1.63(3)
O19 O20 1.00(3)
O19 C54C 1.79(6)
O20 O21 1.329(19)
O21 O22 1.33(4)
O22 F16 1.47(4)
O22 C54B 1.58(4)
C54B F16 1.23(3)
